data_4300508
_journal_name_full 'Inorganic Chemistry'
_journal_paper_doi 10.1021/ic051471v
_journal_year 2006
_chemical_formula_sum 'C108 H88 Cl2 Fe2 N2 O8'
_chemical_formula_weight 1724.40
_space_group_IT_number 61
_symmetry_cell_setting orthorhombic
_symmetry_space_group_name_Hall '-P 2ac 2ab'
_symmetry_space_group_name_H-M 'P b c a'
_cell_angle_alpha 90.00
_cell_angle_beta 90.00
_cell_angle_gamma 90.00
_cell_formula_units_Z 4
_cell_length_a 13.751(3)
_cell_length_b 23.133(5)
_cell_length_c 27.455(6)
_cell_measurement_temperature 173(2)
_cell_volume 8734(3)
_diffrn_ambient_temperature 173(2)
_exptl_crystal_density_diffrn 1.311
_cod_depositor_comments
;
The following automatic conversions were performed:
'_symmetry_cell_setting' value 'Orthorhombic' changed to 'orthorhombic'
according to '/home/saulius/struct/CIF-dictionaries/cif_core.dic'
dictionary named 'cif_core.dic' version 2.4.1 from 2010-06-29.

Automatic conversion script
Id: cif_fix_enum 1527 2010-12-29 10:47:43Z saulius 
;
_cod_database_code 4300508

loop_
_symmetry_equiv_pos_as_xyz
'x, y, z'
'-x+1/2, -y, z+1/2'
'-x, y+1/2, -z+1/2'
'x+1/2, -y+1/2, -z'
'-x, -y, -z'
'x-1/2, y, -z-1/2'
'x, -y-1/2, z-1/2'
'-x-1/2, y-1/2, z'

loop_
_atom_site_label
_atom_site_type_symbol
_atom_site_fract_x
_atom_site_fract_y
_atom_site_fract_z
_atom_site_U_iso_or_equiv
_atom_site_adp_type
_atom_site_occupancy
_atom_site_symmetry_multiplicity
_atom_site_calc_flag
_atom_site_refinement_flags
_atom_site_disorder_assembly
_atom_site_disorder_group
Fe1 Fe 0.13871(3) 0.474348(16) 0.033169(13) 0.02248(11) Uani 1 1 d . . .
N1 N 0.18141(17) 0.38755(10) 0.01577(9) 0.0281(5) Uani 1 1 d . . .
O1 O 0.12841(15) 0.50405(9) -0.03507(7) 0.0317(4) Uani 1 1 d . . .
O2 O 0.01051(14) 0.45792(9) 0.06218(8) 0.0321(4) Uani 1 1 d . . .
O3 O 0.26553(14) 0.48786(9) 0.07200(7) 0.0308(4) Uani 1 1 d . . .
O4 O 0.16072(14) 0.55851(9) 0.07697(8) 0.0328(5) Uani 1 1 d . . .
C1 C 0.1887(2) 0.34509(13) 0.04939(11) 0.0304(6) Uani 1 1 d . . .
C2 C 0.2182(3) 0.28981(14) 0.03680(12) 0.0404(7) Uani 1 1 d . . .
H2A H 0.2226 0.2606 0.0610 0.048 Uiso 1 1 calc R . .
C3 C 0.2411(3) 0.27741(15) -0.01073(13) 0.0443(8) Uani 1 1 d . . .
H3A H 0.2611 0.2396 -0.0198 0.053 Uiso 1 1 calc R . .
C4 C 0.2347(3) 0.32047(15) -0.04481(12) 0.0429(8) Uani 1 1 d . . .
H4A H 0.2510 0.3131 -0.0779 0.051 Uiso 1 1 calc R . .
C5 C 0.2043(2) 0.37459(14) -0.03044(11) 0.0360(7) Uani 1 1 d . . .
H5A H 0.1992 0.4041 -0.0544 0.043 Uiso 1 1 calc R . .
C6 C 0.1610(2) 0.35980(14) 0.10105(11) 0.0360(7) Uani 1 1 d . . .
H6A H 0.0915 0.3502 0.1060 0.043 Uiso 1 1 calc R . .
H6B H 0.1684 0.4020 0.1059 0.043 Uiso 1 1 calc R . .
C7 C 0.2205(2) 0.32866(13) 0.13911(11) 0.0347(6) Uani 1 1 d . . .
C8 C 0.1813(3) 0.28633(18) 0.16829(15) 0.0577(10) Uani 1 1 d . . .
H8A H 0.1151 0.2757 0.1642 0.069 Uiso 1 1 calc R . .
C9 C 0.2368(4) 0.2588(2) 0.20357(16) 0.0667(12) Uani 1 1 d . . .
H9A H 0.2093 0.2292 0.2232 0.080 Uiso 1 1 calc R . .
C10 C 0.3309(3) 0.27479(16) 0.20970(13) 0.0490(9) Uani 1 1 d . . .
C11 C 0.3725(3) 0.31581(17) 0.18102(15) 0.0540(9) Uani 1 1 d . . .
H11A H 0.4389 0.3260 0.1852 0.065 Uiso 1 1 calc R . .
C12 C 0.3167(3) 0.34265(16) 0.14550(14) 0.0472(8) Uani 1 1 d . . .
H12A H 0.3456 0.3712 0.1253 0.057 Uiso 1 1 calc R . .
Cl1 Cl 0.39958(10) 0.24195(6) 0.25564(4) 0.0776(4) Uani 1 1 d . . .
C13 C 0.0791(2) 0.53437(11) -0.06385(10) 0.0259(5) Uani 1 1 d . . .
C14 C 0.1333(2) 0.56520(13) -0.10385(10) 0.0295(6) Uani 1 1 d . . .
C15 C 0.1414(2) 0.62580(14) -0.10272(11) 0.0338(6) Uani 1 1 d . . .
C16 C 0.1949(3) 0.65262(17) -0.13962(13) 0.0495(9) Uani 1 1 d . . .
H16A H 0.2010 0.6935 -0.1395 0.059 Uiso 1 1 calc R . .
C17 C 0.2390(3) 0.62125(19) -0.17620(14) 0.0586(11) Uani 1 1 d . . .
H17A H 0.2755 0.6405 -0.2007 0.070 Uiso 1 1 calc R . .
C18 C 0.2300(3) 0.56190(18) -0.17726(13) 0.0506(9) Uani 1 1 d . . .
H18A H 0.2605 0.5405 -0.2026 0.061 Uiso 1 1 calc R . .
C19 C 0.1767(2) 0.53296(15) -0.14153(11) 0.0361(7) Uani 1 1 d . . .
C20 C 0.0994(2) 0.66171(13) -0.06335(12) 0.0338(6) Uani 1 1 d . . .
C21 C 0.1025(2) 0.64495(12) -0.01458(11) 0.0324(6) Uani 1 1 d . . .
H21A H 0.1293 0.6084 -0.0064 0.039 Uiso 1 1 calc R . .
C22 C 0.0677(2) 0.68014(14) 0.02223(12) 0.0385(7) Uani 1 1 d . . .
H22A H 0.0706 0.6673 0.0551 0.046 Uiso 1 1 calc R . .
C23 C 0.0284(3) 0.73402(14) 0.01180(15) 0.0448(8) Uani 1 1 d . . .
C24 C 0.0233(3) 0.75065(15) -0.03651(15) 0.0476(9) Uani 1 1 d . . .
H24A H -0.0049 0.7869 -0.0445 0.057 Uiso 1 1 calc R . .
C25 C 0.0582(2) 0.71591(14) -0.07342(14) 0.0431(8) Uani 1 1 d . . .
H25A H 0.0543 0.7289 -0.1062 0.052 Uiso 1 1 calc R . .
C26 C -0.0046(3) 0.77342(17) 0.05205(18) 0.0631(11) Uani 1 1 d . . .
H26A H 0.0350 0.8086 0.0519 0.095 Uiso 1 1 calc R . .
H26B H 0.0026 0.7537 0.0834 0.095 Uiso 1 1 calc R . .
H26C H -0.0731 0.7836 0.0470 0.095 Uiso 1 1 calc R . .
C27 C 0.1649(2) 0.46923(15) -0.14611(10) 0.0361(7) Uani 1 1 d . . .
C28 C 0.0747(2) 0.44266(15) -0.14190(11) 0.0389(7) Uani 1 1 d . . .
H28A H 0.0193 0.4651 -0.1335 0.047 Uiso 1 1 calc R . .
C29 C 0.0645(3) 0.38388(16) -0.14978(12) 0.0449(8) Uani 1 1 d . . .
H29A H 0.0020 0.3666 -0.1468 0.054 Uiso 1 1 calc R . .
C30 C 0.1437(3) 0.34961(17) -0.16200(12) 0.0504(9) Uani 1 1 d . . .
C31 C 0.2337(3) 0.37599(18) -0.16553(12) 0.0511(9) Uani 1 1 d . . .
H31A H 0.2891 0.3533 -0.1734 0.061 Uiso 1 1 calc R . .
C32 C 0.2447(3) 0.43455(17) -0.15784(12) 0.0462(8) Uani 1 1 d . . .
H32A H 0.3074 0.4515 -0.1605 0.055 Uiso 1 1 calc R . .
C33 C 0.1316(4) 0.28582(19) -0.17106(17) 0.0691(13) Uani 1 1 d . . .
H33A H 0.1911 0.2704 -0.1858 0.104 Uiso 1 1 calc R . .
H33B H 0.0767 0.2795 -0.1932 0.104 Uiso 1 1 calc R . .
H33C H 0.1192 0.2661 -0.1401 0.104 Uiso 1 1 calc R . .
C34 C 0.2411(2) 0.53756(12) 0.08762(10) 0.0279(6) Uani 1 1 d . . .
C35 C 0.3110(2) 0.57083(13) 0.11969(11) 0.0331(6) Uani 1 1 d . . .
C36 C 0.2912(2) 0.57484(14) 0.16948(12) 0.0376(7) Uani 1 1 d . . .
C37 C 0.3526(3) 0.60819(16) 0.19862(14) 0.0500(9) Uani 1 1 d . . .
H37A H 0.3394 0.6119 0.2324 0.060 Uiso 1 1 calc R . .
C38 C 0.4319(3) 0.63573(17) 0.17887(15) 0.0570(10) Uani 1 1 d . . .
H38A H 0.4721 0.6591 0.1990 0.068 Uiso 1 1 calc R . .
C39 C 0.4534(3) 0.62979(15) 0.13039(14) 0.0478(9) Uani 1 1 d . . .
H39A H 0.5099 0.6478 0.1176 0.057 Uiso 1 1 calc R . .
C40 C 0.3934(2) 0.59754(13) 0.09951(12) 0.0367(7) Uani 1 1 d . . .
C41 C 0.2099(2) 0.54221(15) 0.19247(11) 0.0384(7) Uani 1 1 d . . .
C42 C 0.2010(3) 0.48312(16) 0.18598(11) 0.0431(8) Uani 1 1 d . . .
H42A H 0.2468 0.4633 0.1662 0.052 Uiso 1 1 calc R . .
C43 C 0.1262(3) 0.4524(2) 0.20795(13) 0.0547(10) Uani 1 1 d . . .
H43A H 0.1213 0.4119 0.2028 0.066 Uiso 1 1 calc R . .
C44 C 0.0592(3) 0.4797(2) 0.23708(13) 0.0599(11) Uani 1 1 d . . .
C45 C 0.0691(3) 0.5381(2) 0.24423(14) 0.0655(13) Uani 1 1 d . . .
H45A H 0.0241 0.5576 0.2647 0.079 Uiso 1 1 calc R . .
C46 C 0.1434(3) 0.5694(2) 0.22232(14) 0.0539(10) Uani 1 1 d . . .
H46A H 0.1483 0.6098 0.2279 0.065 Uiso 1 1 calc R . .
C47 C -0.0224(4) 0.4462(3) 0.26047(17) 0.095(2) Uani 1 1 d . . .
H47A H -0.0771 0.4723 0.2670 0.142 Uiso 1 1 calc R . .
H47B H 0.0003 0.4293 0.2912 0.142 Uiso 1 1 calc R . .
H47C H -0.0436 0.4153 0.2385 0.142 Uiso 1 1 calc R . .
C48 C 0.4191(2) 0.59136(13) 0.04722(12) 0.0366(7) Uani 1 1 d . . .
C49 C 0.3492(2) 0.59799(16) 0.01071(13) 0.0421(8) Uani 1 1 d . . .
H49A H 0.2853 0.6100 0.0191 0.050 Uiso 1 1 calc R . .
C50 C 0.3720(2) 0.58737(17) -0.03737(13) 0.0462(8) Uani 1 1 d . . .
H50A H 0.3228 0.5912 -0.0614 0.055 Uiso 1 1 calc R . .
C51 C 0.4648(3) 0.57124(14) -0.05142(13) 0.0425(8) Uani 1 1 d . . .
C52 C 0.5357(3) 0.56763(15) -0.01559(14) 0.0448(8) Uani 1 1 d . . .
H52A H 0.6006 0.5582 -0.0244 0.054 Uiso 1 1 calc R . .
C53 C 0.5132(2) 0.57761(14) 0.03281(13) 0.0410(7) Uani 1 1 d . . .
H53A H 0.5630 0.5750 0.0567 0.049 Uiso 1 1 calc R . .
C54 C 0.4867(3) 0.5574(2) -0.10359(15) 0.0589(10) Uani 1 1 d . . .
H54A H 0.4398 0.5288 -0.1156 0.088 Uiso 1 1 calc R . .
H54B H 0.5527 0.5415 -0.1061 0.088 Uiso 1 1 calc R . .
H54C H 0.4821 0.5926 -0.1232 0.088 Uiso 1 1 calc R . .

loop_
_atom_site_aniso_label
_atom_site_aniso_U_11
_atom_site_aniso_U_22
_atom_site_aniso_U_33
_atom_site_aniso_U_23
_atom_site_aniso_U_13
_atom_site_aniso_U_12
Fe1 0.01943(19) 0.0259(2) 0.02208(19) 0.00090(14) -0.00257(14) -0.00002(14)
N1 0.0240(11) 0.0323(12) 0.0280(11) -0.0014(9) -0.0039(9) 0.0017(9)
O1 0.0371(11) 0.0336(10) 0.0242(10) 0.0045(8) 0.0015(8) 0.0057(9)
O2 0.0235(10) 0.0370(11) 0.0358(11) 0.0031(9) 0.0039(8) -0.0036(8)
O3 0.0259(10) 0.0352(11) 0.0313(10) -0.0059(8) -0.0045(8) -0.0007(8)
O4 0.0266(10) 0.0385(11) 0.0334(11) 0.0006(9) -0.0066(8) -0.0001(8)
C1 0.0271(14) 0.0328(15) 0.0313(14) -0.0006(11) -0.0058(11) 0.0031(11)
C2 0.0479(19) 0.0334(16) 0.0398(17) 0.0020(13) -0.0048(14) 0.0105(14)
C3 0.0466(19) 0.0380(17) 0.0482(19) -0.0097(15) -0.0087(16) 0.0159(15)
C4 0.049(2) 0.0460(19) 0.0334(16) -0.0085(14) -0.0026(14) 0.0159(15)
C5 0.0404(17) 0.0399(16) 0.0277(14) 0.0025(12) -0.0045(13) 0.0078(13)
C6 0.0414(17) 0.0353(15) 0.0314(15) 0.0025(12) -0.0008(13) 0.0077(13)
C7 0.0406(17) 0.0326(15) 0.0308(15) 0.0011(12) -0.0013(13) 0.0015(13)
C8 0.053(2) 0.066(3) 0.054(2) 0.0234(19) -0.0115(18) -0.014(2)
C9 0.075(3) 0.070(3) 0.055(2) 0.031(2) -0.009(2) -0.011(2)
C10 0.066(2) 0.048(2) 0.0331(17) 0.0075(14) -0.0144(16) 0.0162(18)
C11 0.045(2) 0.054(2) 0.063(2) 0.0041(19) -0.0147(18) 0.0023(17)
C12 0.048(2) 0.0439(19) 0.050(2) 0.0132(16) -0.0051(16) -0.0020(16)
Cl1 0.0936(9) 0.0863(8) 0.0529(6) 0.0170(6) -0.0225(6) 0.0324(7)
C13 0.0272(14) 0.0254(13) 0.0250(13) 0.0000(10) 0.0011(10) -0.0026(10)
C14 0.0225(13) 0.0411(16) 0.0250(13) 0.0086(11) -0.0032(11) -0.0025(11)
C15 0.0273(14) 0.0405(16) 0.0335(15) 0.0124(12) -0.0044(12) -0.0047(12)
C16 0.051(2) 0.051(2) 0.047(2) 0.0195(16) 0.0032(17) -0.0108(17)
C17 0.058(2) 0.073(3) 0.045(2) 0.0239(19) 0.0168(18) -0.015(2)
C18 0.049(2) 0.071(3) 0.0322(17) 0.0083(16) 0.0140(15) -0.0037(18)
C19 0.0302(15) 0.0514(19) 0.0268(14) 0.0049(13) 0.0008(12) -0.0004(13)
C20 0.0281(14) 0.0310(15) 0.0424(17) 0.0086(12) -0.0066(12) -0.0065(12)
C21 0.0298(14) 0.0250(13) 0.0424(16) 0.0077(12) -0.0062(13) -0.0038(11)
C22 0.0367(17) 0.0357(16) 0.0431(17) 0.0032(13) -0.0018(14) -0.0055(13)
C23 0.0387(18) 0.0328(16) 0.063(2) 0.0006(15) 0.0009(16) -0.0039(13)
C24 0.0419(18) 0.0289(15) 0.072(2) 0.0097(16) -0.0078(17) 0.0016(14)
C25 0.0421(18) 0.0354(17) 0.0516(19) 0.0155(15) -0.0114(15) -0.0050(14)
C26 0.068(3) 0.040(2) 0.080(3) -0.008(2) 0.007(2) 0.0041(19)
C27 0.0410(17) 0.0521(19) 0.0153(12) 0.0024(12) 0.0037(11) 0.0020(14)
C28 0.0415(17) 0.0481(18) 0.0272(14) 0.0014(13) -0.0018(13) 0.0045(14)
C29 0.048(2) 0.053(2) 0.0337(16) 0.0025(15) -0.0083(15) -0.0035(16)
C30 0.074(3) 0.051(2) 0.0263(16) -0.0024(14) -0.0027(16) 0.0105(19)
C31 0.058(2) 0.063(2) 0.0320(17) -0.0034(16) 0.0083(16) 0.0169(19)
C32 0.0439(19) 0.064(2) 0.0303(16) -0.0017(15) 0.0098(14) 0.0047(17)
C33 0.098(4) 0.056(2) 0.053(2) -0.010(2) -0.001(2) 0.008(2)
C34 0.0281(14) 0.0334(14) 0.0223(12) 0.0015(11) -0.0024(11) -0.0056(11)
C35 0.0305(15) 0.0324(15) 0.0365(15) -0.0051(12) -0.0092(12) 0.0032(12)
C36 0.0392(17) 0.0357(16) 0.0379(16) -0.0077(13) -0.0105(14) 0.0052(13)
C37 0.058(2) 0.051(2) 0.0412(19) -0.0140(16) -0.0152(17) 0.0005(17)
C38 0.066(3) 0.046(2) 0.059(2) -0.0121(18) -0.028(2) -0.0128(19)
C39 0.0443(19) 0.0386(18) 0.060(2) 0.0012(16) -0.0180(17) -0.0107(15)
C40 0.0320(15) 0.0319(15) 0.0462(18) 0.0010(13) -0.0124(13) -0.0032(12)
C41 0.0379(16) 0.0539(19) 0.0234(14) -0.0064(13) -0.0103(12) 0.0060(14)
C42 0.051(2) 0.055(2) 0.0237(14) -0.0035(13) -0.0026(14) -0.0015(16)
C43 0.064(2) 0.069(3) 0.0310(17) 0.0048(17) -0.0040(17) -0.013(2)
C44 0.049(2) 0.105(4) 0.0259(17) 0.0080(19) -0.0064(15) -0.007(2)
C45 0.044(2) 0.114(4) 0.039(2) -0.011(2) -0.0002(17) 0.020(2)
C46 0.047(2) 0.073(3) 0.0416(19) -0.0165(18) -0.0093(16) 0.0146(19)
C47 0.069(3) 0.167(6) 0.048(3) 0.020(3) 0.007(2) -0.030(4)
C48 0.0318(15) 0.0309(15) 0.0470(18) 0.0052(13) -0.0052(13) -0.0081(12)
C49 0.0250(15) 0.053(2) 0.0482(19) 0.0118(16) -0.0034(13) -0.0062(14)
C50 0.0347(17) 0.060(2) 0.0439(19) 0.0146(16) -0.0078(14) -0.0121(15)
C51 0.0413(18) 0.0364(17) 0.0497(19) 0.0089(14) 0.0025(15) -0.0137(14)
C52 0.0313(16) 0.0420(18) 0.061(2) 0.0043(16) 0.0013(15) -0.0011(14)
C53 0.0296(15) 0.0386(17) 0.055(2) 0.0061(15) -0.0103(14) -0.0070(13)
C54 0.057(2) 0.066(3) 0.054(2) 0.0077(19) 0.0058(19) -0.011(2)

loop_
_geom_bond_atom_site_label_1
_geom_bond_atom_site_label_2
_geom_bond_distance
_geom_bond_site_symmetry_2
_geom_bond_publ_flag
Fe1 O2 1.971(2) . ?
Fe1 O1 2.000(2) . ?
Fe1 O3 2.068(2) . ?
Fe1 N1 2.146(2) . ?
Fe1 O4 2.308(2) . ?
Fe1 C6 3.254(3) . ?
Fe1 Fe1 4.3907(11) 5_565 ?
N1 C5 1.341(4) . ?
N1 C1 1.352(4) . ?
O1 C13 1.256(3) . ?
O2 C13 1.246(3) 5_565 ?
O3 C34 1.272(3) . ?
O4 C34 1.242(3) . ?
C1 C2 1.385(4) . ?
C1 C6 1.508(4) . ?
C2 C3 1.373(5) . ?
C3 C4 1.370(5) . ?
C4 C5 1.378(4) . ?
C6 C7 1.510(4) . ?
C7 C12 1.374(5) . ?
C7 C8 1.375(5) . ?
C8 C9 1.388(5) . ?
C9 C10 1.356(6) . ?
C10 C11 1.359(6) . ?
C10 Cl1 1.749(3) . ?
C11 C12 1.387(5) . ?
C13 O2 1.245(3) 5_565 ?
C13 C14 1.507(4) . ?
C14 C15 1.407(4) . ?
C14 C19 1.408(4) . ?
C15 C16 1.397(4) . ?
C15 C20 1.481(5) . ?
C16 C17 1.380(6) . ?
C17 C18 1.379(6) . ?
C18 C19 1.396(4) . ?
C19 C27 1.489(5) . ?
C20 C21 1.395(4) . ?
C20 C25 1.403(4) . ?
C21 C22 1.383(5) . ?
C22 C23 1.388(5) . ?
C23 C24 1.383(5) . ?
C23 C26 1.503(6) . ?
C24 C25 1.380(5) . ?
C27 C28 1.389(5) . ?
C27 C32 1.398(5) . ?
C28 C29 1.384(5) . ?
C29 C30 1.388(5) . ?
C30 C31 1.383(6) . ?
C30 C33 1.506(6) . ?
C31 C32 1.379(6) . ?
C34 C35 1.514(4) . ?
C35 C36 1.397(4) . ?
C35 C40 1.404(5) . ?
C36 C37 1.395(4) . ?
C36 C41 1.489(5) . ?
C37 C38 1.375(6) . ?
C38 C39 1.370(6) . ?
C39 C40 1.399(4) . ?
C40 C48 1.485(5) . ?
C41 C46 1.381(5) . ?
C41 C42 1.384(5) . ?
C42 C43 1.387(5) . ?
C43 C44 1.373(6) . ?
C44 C45 1.372(7) . ?
C44 C47 1.507(6) . ?
C45 C46 1.389(6) . ?
C48 C53 1.389(5) . ?
C48 C49 1.397(4) . ?
C49 C50 1.379(5) . ?
C50 C51 1.384(5) . ?
C51 C52 1.388(5) . ?
C51 C54 1.499(5) . ?
C52 C53 1.384(5) . ?
